data_7012730
loop_
_publ_author_name
'Lancaster, Simon J.'
'Hughes, David L.'

_publ_section_title
;
 The synthesis of half-sandwich bis(pentafluorophenyl)boryl-substituted
 cyclopentadienyl zirconium, niobium and tantalum complexes and the
 isolation and molecular structure of a zwitterionic niobocene
;
_journal_issue 9
_journal_name_full 'Dalton Transactions'
_journal_page_first 1779
_journal_paper_doi 10.1039/b300552f
_journal_year 2003
_chemical_formula_moiety 'C32 H19 B Cl3 F10 N3 Zr, 1.5(C D Cl3)'
_chemical_formula_structural '[Zr(py)2Cl3{C5H4B(py)(C6F5)2}].1.5(CDCl3)'
_chemical_formula_sum 'C33.5 H19 B Cl7.5 D1.5 F10 N3 Zr'
_chemical_formula_weight 1024.4
_chemical_name_common 'complex 15'
_chemical_name_systematic
; 
? 
;
_space_group_IT_number 2
_symmetry_cell_setting triclinic
_symmetry_Int_Tables_number 2
_symmetry_space_group_name_Hall '-P 1'
_symmetry_space_group_name_H-M 'P -1'
_atom_sites_solution_hydrogens geom
_atom_sites_solution_primary direct
_atom_sites_solution_secondary difmap
_audit_creation_method SHELXL-97
_cell_angle_alpha 67.46(1)
_cell_angle_beta 76.82(1)
_cell_angle_gamma 84.93(1)
_cell_formula_units_Z 4
_cell_length_a 11.201(1)
_cell_length_b 18.241(1)
_cell_length_c 21.174(3)
_cell_measurement_temperature 140(1)
_cell_volume 3890.5(8)
_computing_cell_refinement 'DENZO (Otwinowski and Minor, 1985)'
_computing_data_collection 'MSC R-Axis-II control software'
_computing_data_reduction 'DENZO, SCALEPACK (Otwinowski and Minor, 1985)'
_computing_molecular_graphics 'ORTEP (Johnson, 1971)'
_computing_publication_material 'SHELXL (Sheldrick, 1997)'
_computing_structure_refinement 'XL, SHELXL (Sheldrick, 1997)'
_computing_structure_solution 'XS (Sheldrick, 1997)'
_diffrn_ambient_temperature 140(1)
_diffrn_measured_fraction_theta_full 0.916
_diffrn_measured_fraction_theta_max 0.916
_diffrn_measurement_device 'Rigaku R-Axis-IIc'
_diffrn_measurement_method 'image-plate oscillation photos'
_diffrn_radiation_monochromator graphite
_diffrn_radiation_source 'rotating anode'
_diffrn_radiation_type Mo-K\a
_diffrn_radiation_wavelength 0.71073
_diffrn_reflns_av_R_equivalents 0.0446
_diffrn_reflns_av_sigmaI/netI 0.0556
_diffrn_reflns_limit_h_max 13
_diffrn_reflns_limit_h_min -13
_diffrn_reflns_limit_k_max 20
_diffrn_reflns_limit_k_min -22
_diffrn_reflns_limit_l_max 25
_diffrn_reflns_limit_l_min -25
_diffrn_reflns_number 22856
_diffrn_reflns_theta_full 25.42
_diffrn_reflns_theta_max 25.42
_diffrn_reflns_theta_min 1.87
_diffrn_standards_decay_% 0
_exptl_absorpt_coefficient_mu 0.877
_exptl_absorpt_correction_type 'not applied'
_exptl_crystal_colour 'clear, colourless'
_exptl_crystal_density_diffrn 1.746
_exptl_crystal_density_method 'not measured'
_exptl_crystal_description blocks
_exptl_crystal_F_000 2020
_exptl_crystal_size_max 0.31
_exptl_crystal_size_mid 0.31
_exptl_crystal_size_min 0.19
_refine_diff_density_max 0.724
_refine_diff_density_min -0.764
_refine_diff_density_rms 0.067
_refine_ls_extinction_method none
_refine_ls_goodness_of_fit_ref 1.035
_refine_ls_hydrogen_treatment mixed
_refine_ls_matrix_type full
_refine_ls_number_parameters 1023
_refine_ls_number_reflns 13163
_refine_ls_number_restraints 0
_refine_ls_restrained_S_all 1.035
_refine_ls_R_factor_all 0.0424
_refine_ls_R_factor_gt 0.0366
_refine_ls_shift/su_max 0.002
_refine_ls_shift/su_mean 0.000
_refine_ls_structure_factor_coef Fsqd
_refine_ls_weighting_details 'calc w=1/[\s^2^(Fo^2^)+(0.0456P)^2^+2.2116P] where P=(Fo^2^+2Fc^2^)/3'
_refine_ls_weighting_scheme calc
_refine_ls_wR_factor_gt 0.0974
_refine_ls_wR_factor_ref 0.1004
_reflns_number_gt 11449
_reflns_number_total 13163
_reflns_threshold_expression I>2sigma(I)
_cod_data_source_file b300552f.txt
_cod_data_source_block simonl4
_cod_original_cell_volume 3890.5(7)
_cod_original_formula_sum 'C33.50 H19 D1.5 B Cl7.50 F10 N3 Zr'
_cod_database_code 7012730

loop_
_symmetry_equiv_pos_as_xyz
'x, y, z'
'-x, -y, -z'

loop_
_atom_site_label
_atom_site_type_symbol
_atom_site_fract_x
_atom_site_fract_y
_atom_site_fract_z
_atom_site_U_iso_or_equiv
_atom_site_adp_type
_atom_site_occupancy
_atom_site_symmetry_multiplicity
_atom_site_calc_flag
_atom_site_refinement_flags
_atom_site_disorder_assembly
_atom_site_disorder_group
Zr1A Zr 0.83459(2) 0.232471(13) 0.847228(12) 0.01945(7) Uani 1 1 d . . .
B1A B 0.4812(2) 0.26420(16) 0.83144(14) 0.0210(5) Uani 1 1 d . . .
C11A C 0.6291(2) 0.26186(14) 0.79967(12) 0.0219(5) Uani 1 1 d . . .
C12A C 0.7035(2) 0.33152(15) 0.76940(13) 0.0243(5) Uani 1 1 d . . .
H12A H 0.6835 0.3782 0.7775 0.029 Uiso 1 1 calc R . .
C13A C 0.8122(2) 0.31885(16) 0.72527(13) 0.0293(6) Uani 1 1 d . . .
H13A H 0.8734 0.3560 0.6979 0.035 Uiso 1 1 calc R . .
C14A C 0.8108(2) 0.24048(17) 0.73035(13) 0.0279(6) Uani 1 1 d . . .
H14A H 0.8716 0.2157 0.7075 0.034 Uiso 1 1 calc R . .
C15A C 0.7005(2) 0.20522(15) 0.77643(13) 0.0244(5) Uani 1 1 d . . .
H15A H 0.6781 0.1527 0.7895 0.029 Uiso 1 1 calc R . .
N21A N 0.41775(19) 0.17764(12) 0.85702(10) 0.0220(4) Uani 1 1 d . . .
C22A C 0.4765(2) 0.10966(15) 0.88716(13) 0.0255(5) Uani 1 1 d . . .
H22A H 0.5563 0.1123 0.8920 0.031 Uiso 1 1 calc R . .
C23A C 0.4219(2) 0.03600(16) 0.91118(14) 0.0309(6) Uani 1 1 d . . .
H23A H 0.4647 -0.0099 0.9317 0.037 Uiso 1 1 calc R . .
C24A C 0.3032(3) 0.03129(16) 0.90439(14) 0.0322(6) Uani 1 1 d . . .
H24A H 0.2657 -0.0177 0.9194 0.039 Uiso 1 1 calc R . .
C25A C 0.2415(2) 0.10073(16) 0.87484(14) 0.0313(6) Uani 1 1 d . . .
H25A H 0.1612 0.0991 0.8704 0.038 Uiso 1 1 calc R . .
C26A C 0.3004(2) 0.17259(16) 0.85198(13) 0.0267(5) Uani 1 1 d . . .
H26A H 0.2581 0.2191 0.8325 0.032 Uiso 1 1 calc R . .
C31A C 0.4168(2) 0.32269(14) 0.76526(13) 0.0230(5) Uani 1 1 d . . .
C32A C 0.3154(2) 0.37163(14) 0.77188(13) 0.0232(5) Uani 1 1 d . . .
F32A F 0.25724(13) 0.37025(9) 0.83597(7) 0.0280(3) Uani 1 1 d . . .
C33A C 0.2643(2) 0.42219(14) 0.71637(14) 0.0265(5) Uani 1 1 d . . .
F33A F 0.16522(14) 0.46615(9) 0.72773(8) 0.0324(3) Uani 1 1 d . . .
C34A C 0.3136(3) 0.42519(15) 0.64976(14) 0.0298(6) Uani 1 1 d . . .
F34A F 0.26682(16) 0.47402(10) 0.59487(9) 0.0416(4) Uani 1 1 d . . .
C35A C 0.4115(2) 0.37671(16) 0.63945(14) 0.0296(6) Uani 1 1 d . . .
F35A F 0.45974(16) 0.37761(11) 0.57486(8) 0.0428(4) Uani 1 1 d . . .
C36A C 0.4588(2) 0.32646(15) 0.69630(13) 0.0255(5) Uani 1 1 d . . .
F36A F 0.55071(14) 0.27870(10) 0.68097(8) 0.0356(4) Uani 1 1 d . . .
C41A C 0.4513(2) 0.29506(15) 0.89767(13) 0.0233(5) Uani 1 1 d . . .
C42A C 0.4687(2) 0.37393(15) 0.88750(13) 0.0252(5) Uani 1 1 d . . .
F42A F 0.50610(14) 0.42845(8) 0.82126(8) 0.0306(3) Uani 1 1 d . . .
C43A C 0.4488(3) 0.40468(16) 0.93948(15) 0.0319(6) Uani 1 1 d . . .
F43A F 0.46958(17) 0.48156(10) 0.92407(9) 0.0420(4) Uani 1 1 d . . .
C44A C 0.4073(3) 0.35441(18) 1.00860(15) 0.0352(6) Uani 1 1 d . . .
F44A F 0.38756(19) 0.38268(12) 1.05989(9) 0.0523(5) Uani 1 1 d . . .
C45A C 0.3866(3) 0.27640(17) 1.02216(14) 0.0321(6) Uani 1 1 d . . .
F45A F 0.34338(17) 0.22640(11) 1.08879(8) 0.0453(4) Uani 1 1 d . . .
C46A C 0.4087(2) 0.24830(15) 0.96827(13) 0.0253(5) Uani 1 1 d . . .
F46A F 0.38385(14) 0.17013(9) 0.98907(8) 0.0303(3) Uani 1 1 d . . .
N51A N 0.80404(19) 0.34310(12) 0.88496(11) 0.0250(4) Uani 1 1 d . . .
C52A C 0.7498(2) 0.33560(17) 0.95094(14) 0.0310(6) Uani 1 1 d . . .
H52A H 0.7139 0.2872 0.9815 0.037 Uiso 1 1 calc R . .
C53A C 0.7449(3) 0.39616(19) 0.97533(16) 0.0422(7) Uani 1 1 d . . .
H53A H 0.7061 0.3886 1.0212 0.051 Uiso 1 1 calc R . .
C54A C 0.7986(3) 0.46848(19) 0.93055(17) 0.0446(8) Uani 1 1 d . . .
H54A H 0.7972 0.5101 0.9458 0.054 Uiso 1 1 calc R . .
C55A C 0.8544(3) 0.47738(17) 0.86263(16) 0.0406(7) Uani 1 1 d . . .
H55A H 0.8909 0.5253 0.8314 0.049 Uiso 1 1 calc R . .
C56A C 0.8552(3) 0.41420(15) 0.84165(14) 0.0314(6) Uani 1 1 d . . .
H56A H 0.8926 0.4209 0.7958 0.038 Uiso 1 1 calc R . .
Cl6A Cl 1.04367(5) 0.29026(4) 0.78579(3) 0.02653(13) Uani 1 1 d . . .
Cl7A Cl 0.92137(6) 0.10164(4) 0.84667(4) 0.03075(15) Uani 1 1 d . . .
Cl8A Cl 0.68260(5) 0.16224(4) 0.95598(3) 0.02744(14) Uani 1 1 d . . .
N91A N 0.95287(19) 0.19928(13) 0.94111(11) 0.0256(5) Uani 1 1 d . . .
C92A C 0.9536(2) 0.12472(16) 0.98902(14) 0.0307(6) Uani 1 1 d . . .
H92A H 0.9078 0.0862 0.9866 0.037 Uiso 1 1 calc R . .
C93A C 1.0194(3) 0.10259(19) 1.04188(15) 0.0416(7) Uani 1 1 d . . .
H93A H 1.0180 0.0503 1.0735 0.050 Uiso 1 1 calc R . .
C94A C 1.0868(3) 0.1594(2) 1.04677(16) 0.0448(8) Uani 1 1 d . . .
H94A H 1.1309 0.1462 1.0819 0.054 Uiso 1 1 calc R . .
C95A C 1.0875(3) 0.23640(19) 0.99832(15) 0.0378(7) Uani 1 1 d . . .
H95A H 1.1321 0.2758 1.0004 0.045 Uiso 1 1 calc R . .
C96A C 1.0202(2) 0.25383(17) 0.94650(14) 0.0292(6) Uani 1 1 d . . .
H96A H 1.0217 0.3056 0.9139 0.035 Uiso 1 1 calc R . .
Zr2B Zr 0.35995(2) 0.230343(13) 0.348211(12) 0.02061(7) Uani 1 1 d . . .
B1B B 0.0095(3) 0.26507(16) 0.32776(14) 0.0213(5) Uani 1 1 d . . .
C11B C 0.1573(2) 0.25849(15) 0.29827(13) 0.0231(5) Uani 1 1 d . . .
C12B C 0.2350(2) 0.32692(16) 0.26478(13) 0.0261(5) Uani 1 1 d . . .
H12B H 0.2165 0.3757 0.2691 0.031 Uiso 1 1 calc R . .
C13B C 0.3441(2) 0.30914(18) 0.22418(13) 0.0328(6) Uani 1 1 d . . .
H13B H 0.4074 0.3443 0.1959 0.039 Uiso 1 1 calc R . .
C14B C 0.3393(2) 0.22909(19) 0.23428(14) 0.0340(6) Uani 1 1 d . . .
H14B H 0.3997 0.2012 0.2145 0.041 Uiso 1 1 calc R . .
C15B C 0.2264(2) 0.19788(17) 0.27998(14) 0.0285(6) Uani 1 1 d . . .
H15B H 0.2014 0.1455 0.2957 0.034 Uiso 1 1 calc R . .
N21B N -0.05776(18) 0.17871(12) 0.35862(10) 0.0214(4) Uani 1 1 d . . .
C22B C -0.0023(2) 0.11091(15) 0.39238(14) 0.0266(5) Uani 1 1 d . . .
H22B H 0.0780 0.1130 0.3966 0.032 Uiso 1 1 calc R . .
C23B C -0.0612(3) 0.03801(16) 0.42107(14) 0.0303(6) Uani 1 1 d . . .
H23B H -0.0198 -0.0079 0.4431 0.036 Uiso 1 1 calc R . .
C24B C -0.1812(3) 0.03386(16) 0.41678(14) 0.0310(6) Uani 1 1 d . . .
H24B H -0.2220 -0.0145 0.4359 0.037 Uiso 1 1 calc R . .
C25B C -0.2398(2) 0.10374(16) 0.38311(14) 0.0310(6) Uani 1 1 d . . .
H25B H -0.3209 0.1028 0.3798 0.037 Uiso 1 1 calc R . .
C26B C -0.1764(2) 0.17459(15) 0.35463(14) 0.0266(5) Uani 1 1 d . . .
H26B H -0.2161 0.2210 0.3320 0.032 Uiso 1 1 calc R . .
C31B C -0.0521(2) 0.32117(14) 0.25907(13) 0.0225(5) Uani 1 1 d . . .
C32B C -0.1568(2) 0.36814(14) 0.26493(13) 0.0233(5) Uani 1 1 d . . .
F32B F -0.21898(13) 0.36552(9) 0.32872(7) 0.0278(3) Uani 1 1 d . . .
C33B C -0.2067(2) 0.41797(15) 0.20886(14) 0.0271(5) Uani 1 1 d . . .
F33B F -0.30954(14) 0.45986(9) 0.21965(8) 0.0334(4) Uani 1 1 d . . .
C34B C -0.1521(3) 0.42330(16) 0.14224(14) 0.0325(6) Uani 1 1 d . . .
F34B F -0.19862(17) 0.47155(10) 0.08699(9) 0.0450(4) Uani 1 1 d . . .
C35B C -0.0506(3) 0.37702(17) 0.13260(14) 0.0325(6) Uani 1 1 d . . .
F35B F 0.00236(17) 0.38002(11) 0.06787(8) 0.0479(5) Uani 1 1 d . . .
C36B C -0.0052(2) 0.32695(15) 0.19015(14) 0.0273(5) Uani 1 1 d . . .
F36B F 0.09103(15) 0.28147(10) 0.17507(8) 0.0380(4) Uani 1 1 d . . .
C41B C -0.0213(2) 0.30371(15) 0.38883(13) 0.0233(5) Uani 1 1 d . . .
C42B C -0.0014(2) 0.38423(15) 0.37229(13) 0.0259(5) Uani 1 1 d . . .
F42B F 0.04213(14) 0.43268(8) 0.30447(8) 0.0309(3) Uani 1 1 d . . .
C43B C -0.0259(2) 0.42198(16) 0.41917(15) 0.0300(6) Uani 1 1 d . . .
F43B F -0.00246(16) 0.49970(10) 0.39785(10) 0.0415(4) Uani 1 1 d . . .
C44B C -0.0752(3) 0.37883(18) 0.48875(15) 0.0337(6) Uani 1 1 d . . .
F44B F -0.10158(17) 0.41406(12) 0.53564(10) 0.0495(5) Uani 1 1 d . . .
C45B C -0.0978(2) 0.29934(18) 0.50843(14) 0.0316(6) Uani 1 1 d . . .
F45B F -0.14898(16) 0.25627(11) 0.57601(8) 0.0441(4) Uani 1 1 d . . .
C46B C -0.0704(2) 0.26367(15) 0.45982(13) 0.0248(5) Uani 1 1 d . . .
F46B F -0.09768(14) 0.18529(9) 0.48598(8) 0.0309(3) Uani 1 1 d . . .
N51B N 0.33984(19) 0.35123(12) 0.37141(11) 0.0232(4) Uani 1 1 d . . .
C52B C 0.2735(2) 0.35615(16) 0.43138(14) 0.0285(6) Uani 1 1 d . . .
H52B H 0.2279 0.3122 0.4639 0.034 Uiso 1 1 calc R . .
C53B C 0.2701(3) 0.42395(17) 0.44671(15) 0.0358(6) Uani 1 1 d . . .
H53B H 0.2226 0.4252 0.4885 0.043 Uiso 1 1 calc R . .
C54B C 0.3379(3) 0.48939(16) 0.39951(15) 0.0349(6) Uani 1 1 d . . .
H54B H 0.3367 0.5354 0.4088 0.042 Uiso 1 1 calc R . .
C55B C 0.4076(2) 0.48521(15) 0.33810(14) 0.0300(6) Uani 1 1 d . . .
H55B H 0.4557 0.5280 0.3058 0.036 Uiso 1 1 calc R . .
C56B C 0.4050(2) 0.41639(14) 0.32533(13) 0.0261(5) Uani 1 1 d . . .
H56B H 0.4502 0.4148 0.2832 0.031 Uiso 1 1 calc R . .
Cl6B Cl 0.57538(5) 0.27623(4) 0.28305(3) 0.02644(14) Uani 1 1 d . . .
Cl7B Cl 0.43253(6) 0.09297(4) 0.36281(4) 0.03431(16) Uani 1 1 d . . .
Cl8B Cl 0.20219(5) 0.17468(4) 0.45776(3) 0.02622(13) Uani 1 1 d . . .
N91B N 0.47644(19) 0.20626(13) 0.44165(11) 0.0262(5) Uani 1 1 d . . .
C92B C 0.4713(2) 0.13582(16) 0.49573(14) 0.0317(6) Uani 1 1 d . . .
H92B H 0.4258 0.0951 0.4966 0.038 Uiso 1 1 calc R . .
C93B C 0.5311(3) 0.12127(18) 0.55043(16) 0.0405(7) Uani 1 1 d . . .
H93B H 0.5257 0.0717 0.5865 0.049 Uiso 1 1 calc R . .
C94B C 0.5977(3) 0.18058(19) 0.55055(16) 0.0417(7) Uani 1 1 d . . .
H94B H 0.6369 0.1723 0.5870 0.050 Uiso 1 1 calc R . .
C95B C 0.6056(3) 0.25320(18) 0.49524(15) 0.0346(6) Uani 1 1 d . . .
H95B H 0.6507 0.2945 0.4937 0.042 Uiso 1 1 calc R . .
C96B C 0.5447(2) 0.26325(16) 0.44198(14) 0.0276(5) Uani 1 1 d . . .
H96B H 0.5516 0.3119 0.4047 0.033 Uiso 1 1 calc R . .
C1C C 0.8183(3) 1.0082(2) 0.75232(19) 0.0377(8) Uani 0.8171(16) 1 d P A 1
H1C H 0.8421 1.0533 0.7610 0.045 Uiso 0.8171(16) 1 calc PR A 1
Cl1C Cl 0.93829(8) 0.93829(5) 0.76316(5) 0.0396(2) Uani 0.8171(16) 1 d P A 1
Cl2C Cl 0.79494(9) 1.04347(6) 0.66687(5) 0.0603(2) Uani 1 1 d . . .
Cl3C Cl 0.68593(10) 0.96649(6) 0.81448(7) 0.0785(3) Uani 1 1 d . . .
Cl4C Cl 0.5411(4) 1.0635(3) 0.7349(2) 0.0405(11) Uani 0.1829(16) 1 d P A 2
C1C' C 0.6664(15) 0.9983(10) 0.7395(8) 0.036(4) Uiso 0.1829(16) 1 d P A 2
C1D C 0.3109(3) 0.86180(19) 0.79799(17) 0.0421(7) Uani 1 1 d . . .
H1D H 0.3666 0.8458 0.7625 0.050 Uiso 1 1 calc R . .
Cl1D Cl 0.38494(9) 0.84545(6) 0.86770(5) 0.0560(2) Uani 1 1 d . . .
Cl2D Cl 0.27730(11) 0.96311(6) 0.75986(6) 0.0730(3) Uani 1 1 d . . .
Cl3D Cl 0.17714(10) 0.80518(7) 0.82724(7) 0.0790(3) Uani 1 1 d . . .
C1E C 0.1524(3) 0.19586(18) 0.67250(16) 0.0406(7) Uani 1 1 d . . .
H1E H 0.1095 0.1915 0.7196 0.049 Uiso 1 1 calc R . .
Cl1E Cl 0.09188(9) 0.12432(6) 0.65185(5) 0.0579(2) Uani 1 1 d . . .
Cl2E Cl 0.12614(9) 0.29209(5) 0.61322(4) 0.0530(2) Uani 1 1 d . . .
Cl3E Cl 0.30941(9) 0.17986(7) 0.67220(7) 0.0698(3) Uani 1 1 d . . .

loop_
_atom_site_aniso_label
_atom_site_aniso_U_11
_atom_site_aniso_U_22
_atom_site_aniso_U_33
_atom_site_aniso_U_23
_atom_site_aniso_U_13
_atom_site_aniso_U_12
Zr1A 0.01992(13) 0.01757(12) 0.02071(13) -0.00603(10) -0.00623(9) 0.00069(9)
B1A 0.0222(14) 0.0177(13) 0.0224(13) -0.0064(11) -0.0060(11) 0.0011(11)
C11A 0.0227(12) 0.0230(12) 0.0206(12) -0.0070(10) -0.0086(9) 0.0017(10)
C12A 0.0255(13) 0.0207(12) 0.0255(13) -0.0045(10) -0.0110(10) 0.0007(10)
C13A 0.0250(13) 0.0352(15) 0.0202(12) 0.0002(11) -0.0080(10) -0.0035(11)
C14A 0.0219(13) 0.0419(15) 0.0226(13) -0.0143(12) -0.0073(10) 0.0035(11)
C15A 0.0267(13) 0.0262(13) 0.0256(13) -0.0127(11) -0.0118(10) 0.0036(10)
N21A 0.0228(11) 0.0214(10) 0.0223(10) -0.0089(9) -0.0045(8) 0.0010(8)
C22A 0.0245(13) 0.0214(12) 0.0301(13) -0.0089(11) -0.0068(10) 0.0018(10)
C23A 0.0322(15) 0.0215(13) 0.0354(15) -0.0077(11) -0.0061(11) 0.0017(11)
C24A 0.0345(15) 0.0249(14) 0.0339(15) -0.0101(12) -0.0001(11) -0.0059(11)
C25A 0.0264(14) 0.0303(14) 0.0365(15) -0.0111(12) -0.0064(11) -0.0042(11)
C26A 0.0248(13) 0.0266(13) 0.0279(13) -0.0087(11) -0.0076(10) 0.0023(11)
C31A 0.0241(13) 0.0193(12) 0.0272(13) -0.0079(10) -0.0092(10) -0.0008(10)
C32A 0.0244(13) 0.0194(12) 0.0268(13) -0.0084(10) -0.0076(10) -0.0012(10)
F32A 0.0267(8) 0.0301(8) 0.0280(8) -0.0120(6) -0.0067(6) 0.0050(6)
C33A 0.0262(13) 0.0178(12) 0.0379(15) -0.0100(11) -0.0138(11) 0.0037(10)
F33A 0.0290(8) 0.0257(8) 0.0459(9) -0.0143(7) -0.0166(7) 0.0090(6)
C34A 0.0367(15) 0.0235(13) 0.0299(14) -0.0048(11) -0.0189(12) 0.0035(11)
F34A 0.0512(10) 0.0375(9) 0.0353(9) -0.0056(8) -0.0263(8) 0.0113(8)
C35A 0.0333(15) 0.0339(15) 0.0250(13) -0.0123(12) -0.0114(11) 0.0021(12)
F35A 0.0484(10) 0.0564(11) 0.0258(8) -0.0168(8) -0.0136(7) 0.0104(9)
C36A 0.0261(13) 0.0238(13) 0.0293(13) -0.0110(11) -0.0109(10) 0.0036(10)
F36A 0.0365(9) 0.0448(10) 0.0338(9) -0.0233(8) -0.0147(7) 0.0175(8)
C41A 0.0207(12) 0.0248(13) 0.0273(13) -0.0115(11) -0.0089(10) 0.0033(10)
C42A 0.0257(13) 0.0255(13) 0.0261(13) -0.0102(11) -0.0091(10) 0.0042(10)
F42A 0.0389(9) 0.0220(7) 0.0307(8) -0.0090(6) -0.0079(7) -0.0011(6)
C43A 0.0336(15) 0.0297(14) 0.0402(16) -0.0188(13) -0.0156(12) 0.0069(12)
F43A 0.0562(11) 0.0299(9) 0.0519(11) -0.0257(8) -0.0174(9) 0.0035(8)
C44A 0.0410(16) 0.0420(17) 0.0323(15) -0.0232(13) -0.0144(12) 0.0117(13)
F44A 0.0746(13) 0.0568(12) 0.0395(10) -0.0334(9) -0.0160(9) 0.0102(10)
C45A 0.0319(15) 0.0387(16) 0.0243(13) -0.0107(12) -0.0069(11) 0.0044(12)
F45A 0.0578(11) 0.0514(11) 0.0231(8) -0.0120(8) -0.0051(7) 0.0008(9)
C46A 0.0210(13) 0.0266(13) 0.0282(13) -0.0096(11) -0.0070(10) 0.0021(10)
F46A 0.0331(8) 0.0273(8) 0.0262(8) -0.0063(6) -0.0037(6) -0.0015(6)
N51A 0.0281(12) 0.0219(11) 0.0276(11) -0.0106(9) -0.0108(9) 0.0056(9)
C52A 0.0299(14) 0.0340(15) 0.0321(14) -0.0156(12) -0.0070(11) 0.0009(12)
C53A 0.0461(18) 0.0507(19) 0.0403(17) -0.0290(15) -0.0104(14) 0.0052(15)
C54A 0.058(2) 0.0376(17) 0.056(2) -0.0319(16) -0.0247(16) 0.0108(15)
C55A 0.061(2) 0.0236(14) 0.0413(17) -0.0089(13) -0.0257(15) 0.0026(13)
C56A 0.0451(17) 0.0202(13) 0.0294(14) -0.0056(11) -0.0158(12) 0.0004(11)
Cl6A 0.0227(3) 0.0296(3) 0.0268(3) -0.0093(3) -0.0048(2) -0.0040(2)
Cl7A 0.0353(4) 0.0211(3) 0.0400(4) -0.0134(3) -0.0147(3) 0.0058(3)
Cl8A 0.0245(3) 0.0282(3) 0.0240(3) -0.0028(3) -0.0056(2) -0.0025(2)
N91A 0.0239(11) 0.0263(11) 0.0251(11) -0.0069(9) -0.0082(9) 0.0026(9)
C92A 0.0283(14) 0.0291(14) 0.0282(14) -0.0050(11) -0.0049(11) 0.0032(11)
C93A 0.0360(16) 0.0446(18) 0.0310(15) 0.0002(13) -0.0107(12) 0.0096(14)
C94A 0.0359(17) 0.065(2) 0.0316(16) -0.0122(15) -0.0178(13) 0.0086(16)
C95A 0.0289(15) 0.0539(19) 0.0347(15) -0.0187(14) -0.0117(12) 0.0022(13)
C96A 0.0262(14) 0.0327(14) 0.0298(14) -0.0117(12) -0.0089(11) 0.0021(11)
Zr2B 0.01955(13) 0.01948(13) 0.02433(13) -0.00919(10) -0.00624(9) 0.00101(9)
B1B 0.0231(14) 0.0178(13) 0.0235(14) -0.0071(11) -0.0066(11) -0.0005(11)
C11B 0.0239(13) 0.0260(13) 0.0223(12) -0.0108(10) -0.0080(10) 0.0015(10)
C12B 0.0259(13) 0.0269(13) 0.0241(13) -0.0058(11) -0.0093(10) 0.0001(11)
C13B 0.0279(14) 0.0474(17) 0.0195(13) -0.0063(12) -0.0075(10) -0.0034(12)
C14B 0.0211(13) 0.0577(19) 0.0332(15) -0.0282(14) -0.0073(11) 0.0046(13)
C15B 0.0265(14) 0.0354(15) 0.0341(14) -0.0219(12) -0.0122(11) 0.0044(11)
N21B 0.0231(11) 0.0216(10) 0.0224(10) -0.0107(9) -0.0064(8) 0.0016(8)
C22B 0.0269(13) 0.0235(13) 0.0325(14) -0.0115(11) -0.0118(11) 0.0041(10)
C23B 0.0375(15) 0.0215(13) 0.0324(14) -0.0079(11) -0.0134(12) 0.0037(11)
C24B 0.0346(15) 0.0236(13) 0.0331(15) -0.0086(11) -0.0053(11) -0.0053(11)
C25B 0.0252(14) 0.0295(14) 0.0378(15) -0.0105(12) -0.0078(11) -0.0044(11)
C26B 0.0245(13) 0.0253(13) 0.0318(14) -0.0107(11) -0.0105(10) 0.0029(10)
C31B 0.0249(13) 0.0186(12) 0.0255(13) -0.0080(10) -0.0086(10) -0.0007(10)
C32B 0.0230(13) 0.0213(12) 0.0271(13) -0.0096(10) -0.0063(10) -0.0022(10)
F32B 0.0251(8) 0.0299(8) 0.0282(8) -0.0112(6) -0.0062(6) 0.0048(6)
C33B 0.0289(14) 0.0210(12) 0.0343(14) -0.0107(11) -0.0128(11) 0.0029(11)
F33B 0.0313(8) 0.0271(8) 0.0460(9) -0.0141(7) -0.0185(7) 0.0086(7)
C34B 0.0438(17) 0.0254(13) 0.0315(15) -0.0064(12) -0.0225(13) 0.0023(12)
F34B 0.0617(12) 0.0411(10) 0.0342(9) -0.0082(8) -0.0289(8) 0.0122(9)
C35B 0.0421(16) 0.0356(15) 0.0239(13) -0.0131(12) -0.0113(12) -0.0005(13)
F35B 0.0608(12) 0.0607(12) 0.0265(9) -0.0201(8) -0.0150(8) 0.0118(10)
C36B 0.0278(14) 0.0272(13) 0.0324(14) -0.0154(11) -0.0107(11) 0.0043(11)
F36B 0.0387(9) 0.0496(10) 0.0347(9) -0.0256(8) -0.0139(7) 0.0161(8)
C41B 0.0205(12) 0.0259(13) 0.0272(13) -0.0123(11) -0.0090(10) 0.0031(10)
C42B 0.0240(13) 0.0265(13) 0.0305(14) -0.0123(11) -0.0106(10) 0.0037(10)
F42B 0.0374(9) 0.0226(7) 0.0327(8) -0.0101(6) -0.0068(7) -0.0034(6)
C43B 0.0288(14) 0.0274(14) 0.0429(16) -0.0209(12) -0.0132(12) 0.0042(11)
F43B 0.0467(10) 0.0312(9) 0.0601(11) -0.0287(8) -0.0178(8) 0.0026(7)
C44B 0.0316(15) 0.0441(17) 0.0402(16) -0.0300(14) -0.0135(12) 0.0068(13)
F44B 0.0552(11) 0.0626(12) 0.0508(11) -0.0440(10) -0.0119(9) 0.0055(9)
C45B 0.0281(14) 0.0443(17) 0.0264(14) -0.0178(13) -0.0064(11) 0.0027(12)
F45B 0.0484(11) 0.0600(12) 0.0257(8) -0.0200(8) -0.0026(7) -0.0055(9)
C46B 0.0229(13) 0.0260(13) 0.0266(13) -0.0094(11) -0.0087(10) 0.0019(10)
F46B 0.0355(9) 0.0292(8) 0.0262(8) -0.0089(6) -0.0046(6) -0.0021(7)
N51B 0.0261(11) 0.0197(10) 0.0249(11) -0.0080(9) -0.0097(9) 0.0040(8)
C52B 0.0300(14) 0.0279(13) 0.0282(14) -0.0118(11) -0.0041(11) -0.0020(11)
C53B 0.0405(17) 0.0348(15) 0.0349(15) -0.0200(13) -0.0004(12) -0.0023(13)
C54B 0.0432(17) 0.0266(14) 0.0403(16) -0.0172(13) -0.0104(13) -0.0010(12)
C55B 0.0355(15) 0.0220(13) 0.0307(14) -0.0059(11) -0.0098(11) -0.0017(11)
C56B 0.0323(14) 0.0201(12) 0.0241(13) -0.0055(10) -0.0081(10) 0.0025(10)
Cl6B 0.0207(3) 0.0275(3) 0.0323(3) -0.0126(3) -0.0050(2) -0.0008(2)
Cl7B 0.0336(4) 0.0217(3) 0.0522(4) -0.0175(3) -0.0127(3) 0.0040(3)
Cl8B 0.0239(3) 0.0253(3) 0.0265(3) -0.0059(2) -0.0059(2) -0.0018(2)
N91B 0.0234(11) 0.0246(11) 0.0297(12) -0.0076(9) -0.0091(9) 0.0028(9)
C92B 0.0293(14) 0.0249(13) 0.0360(15) -0.0051(12) -0.0098(11) 0.0036(11)
C93B 0.0422(17) 0.0361(16) 0.0353(16) -0.0030(13) -0.0144(13) 0.0083(13)
C94B 0.0393(17) 0.0500(19) 0.0380(16) -0.0138(15) -0.0206(13) 0.0085(14)
C95B 0.0305(15) 0.0405(16) 0.0376(16) -0.0163(13) -0.0139(12) 0.0019(12)
C96B 0.0247(13) 0.0263(13) 0.0317(14) -0.0089(11) -0.0100(11) 0.0011(11)
C1C 0.042(2) 0.0319(19) 0.044(2) -0.0183(16) -0.0091(16) -0.0008(16)
Cl1C 0.0444(5) 0.0385(5) 0.0379(5) -0.0132(4) -0.0166(4) 0.0055(4)
Cl2C 0.0584(5) 0.0601(6) 0.0647(6) -0.0207(5) -0.0282(4) 0.0158(4)
Cl3C 0.0595(6) 0.0605(6) 0.0962(8) -0.0276(6) 0.0195(5) -0.0051(5)
Cl4C 0.038(2) 0.049(2) 0.043(2) -0.0264(19) -0.0131(17) 0.0101(18)
C1D 0.0398(17) 0.0456(18) 0.0478(18) -0.0270(15) -0.0073(14) 0.0039(14)
Cl1D 0.0614(5) 0.0654(6) 0.0504(5) -0.0301(4) -0.0199(4) 0.0153(4)
Cl2D 0.1082(9) 0.0510(6) 0.0728(7) -0.0306(5) -0.0412(6) 0.0260(5)
Cl3D 0.0481(6) 0.0911(8) 0.1123(9) -0.0615(7) 0.0032(6) -0.0180(5)
C1E 0.0428(18) 0.0421(17) 0.0392(17) -0.0210(14) -0.0013(13) -0.0042(14)
Cl1E 0.0600(6) 0.0599(5) 0.0640(6) -0.0378(5) -0.0001(4) -0.0177(4)
Cl2E 0.0687(6) 0.0478(5) 0.0348(4) -0.0080(4) -0.0070(4) -0.0067(4)
Cl3E 0.0424(5) 0.0705(6) 0.1088(9) -0.0482(6) -0.0158(5) 0.0052(5)

loop_
_atom_type_symbol
_atom_type_description
_atom_type_scat_dispersion_real
_atom_type_scat_dispersion_imag
_atom_type_scat_source
C C 0.0033 0.0016 'International Tables Vol C Tables 4.2.6.8 and 6.1.1.4'
H H 0.0000 0.0000 'International Tables Vol C Tables 4.2.6.8 and 6.1.1.4'
B B 0.0013 0.0007 'International Tables Vol C Tables 4.2.6.8 and 6.1.1.4'
N N 0.0061 0.0033 'International Tables Vol C Tables 4.2.6.8 and 6.1.1.4'
F F 0.0171 0.0103 'International Tables Vol C Tables 4.2.6.8 and 6.1.1.4'
Cl Cl 0.1484 0.1585 'International Tables Vol C Tables 4.2.6.8 and 6.1.1.4'
Zr Zr -2.9673 0.5597 'International Tables Vol C Tables 4.2.6.8 and 6.1.1.4'

loop_
_geom_angle_atom_site_label_1
_geom_angle_atom_site_label_2
_geom_angle_atom_site_label_3
_geom_angle
_geom_angle_site_symmetry_1
_geom_angle_site_symmetry_3
_geom_angle_publ_flag
N51A Zr1A Cl8A 85.49(5) . . ?
N51A Zr1A N91A 74.50(7) . . ?
Cl8A Zr1A N91A 76.44(5) . . ?
N51A Zr1A C14A 124.01(8) . . ?
Cl8A Zr1A C14A 121.68(6) . . ?
N91A Zr1A C14A 152.37(8) . . ?
N51A Zr1A Cl7A 155.26(5) . . ?
Cl8A Zr1A Cl7A 89.64(3) . . ?
N91A Zr1A Cl7A 80.77(5) . . ?
C14A Zr1A Cl7A 78.86(7) . . ?
N51A Zr1A Cl6A 85.09(5) . . ?
Cl8A Zr1A Cl6A 151.06(2) . . ?
N91A Zr1A Cl6A 74.68(5) . . ?
C14A Zr1A Cl6A 85.97(6) . . ?
Cl7A Zr1A Cl6A 87.59(2) . . ?
N51A Zr1A C13A 92.36(8) . . ?
Cl8A Zr1A C13A 132.45(6) . . ?
N91A Zr1A C13A 148.04(8) . . ?
C14A Zr1A C13A 32.28(9) . . ?
Cl7A Zr1A C13A 108.58(7) . . ?
Cl6A Zr1A C13A 75.26(6) . . ?
N51A Zr1A C15A 123.71(7) . . ?
Cl8A Zr1A C15A 89.29(6) . . ?
N91A Zr1A C15A 156.36(8) . . ?
C14A Zr1A C15A 32.58(8) . . ?
Cl7A Zr1A C15A 80.38(6) . . ?
Cl6A Zr1A C15A 118.53(6) . . ?
C13A Zr1A C15A 53.32(9) . . ?
N51A Zr1A C12A 74.37(8) . . ?
Cl8A Zr1A C12A 103.16(6) . . ?
N91A Zr1A C12A 148.80(8) . . ?
C14A Zr1A C12A 53.37(8) . . ?
Cl7A Zr1A C12A 130.29(6) . . ?
Cl6A Zr1A C12A 100.52(6) . . ?
C13A Zr1A C12A 32.51(8) . . ?
C15A Zr1A C12A 52.53(8) . . ?
N51A Zr1A C11A 92.84(7) . . ?
Cl8A Zr1A C11A 79.12(6) . . ?
N91A Zr1A C11A 153.20(7) . . ?
C14A Zr1A C11A 53.50(8) . . ?
Cl7A Zr1A C11A 110.05(6) . . ?
Cl6A Zr1A C11A 128.64(6) . . ?
C13A Zr1A C11A 53.51(8) . . ?
C15A Zr1A C11A 31.61(8) . . ?
C12A Zr1A C11A 31.81(7) . . ?
N21A B1A C11A 111.71(19) . . ?
N21A B1A C41A 108.99(19) . . ?
C11A B1A C41A 112.10(19) . . ?
N21A B1A C31A 104.62(18) . . ?
C11A B1A C31A 107.13(19) . . ?
C41A B1A C31A 112.06(19) . . ?
C15A C11A C12A 104.7(2) . . ?
C15A C11A B1A 130.4(2) . . ?
C12A C11A B1A 122.3(2) . . ?
C15A C11A Zr1A 70.11(13) . . ?
C12A C11A Zr1A 70.10(13) . . ?
B1A C11A Zr1A 137.68(15) . . ?
C13A C12A C11A 109.8(2) . . ?
C13A C12A Zr1A 72.44(14) . . ?
C11A C12A Zr1A 78.09(13) . . ?
C13A C12A H12A 125.1 . . ?
C11A C12A H12A 125.1 . . ?
Zr1A C12A H12A 116.2 . . ?
C14A C13A C12A 107.5(2) . . ?
C14A C13A Zr1A 73.18(14) . . ?
C12A C13A Zr1A 75.05(14) . . ?
C14A C13A H13A 126.3 . . ?
C12A C13A H13A 126.3 . . ?
Zr1A C13A H13A 117.6 . . ?
C13A C14A C15A 107.9(2) . . ?
C13A C14A Zr1A 74.54(14) . . ?
C15A C14A Zr1A 75.62(14) . . ?
C13A C14A H14A 126.0 . . ?
C15A C14A H14A 126.0 . . ?
Zr1A C14A H14A 115.9 . . ?
C14A C15A C11A 110.0(2) . . ?
C14A C15A Zr1A 71.80(13) . . ?
C11A C15A Zr1A 78.28(13) . . ?
C14A C15A H15A 125.0 . . ?
C11A C15A H15A 125.0 . . ?
Zr1A C15A H15A 116.7 . . ?
C22A N21A C26A 118.0(2) . . ?
C22A N21A B1A 121.7(2) . . ?
C26A N21A B1A 120.2(2) . . ?
N21A C22A C23A 122.1(2) . . ?
N21A C22A H22A 118.9 . . ?
C23A C22A H22A 118.9 . . ?
C24A C23A C22A 119.4(2) . . ?
C24A C23A H23A 120.3 . . ?
C22A C23A H23A 120.3 . . ?
C25A C24A C23A 118.8(2) . . ?
C25A C24A H24A 120.6 . . ?
C23A C24A H24A 120.6 . . ?
C26A C25A C24A 119.3(2) . . ?
C26A C25A H25A 120.3 . . ?
C24A C25A H25A 120.3 . . ?
N21A C26A C25A 122.3(2) . . ?
N21A C26A H26A 118.9 . . ?
C25A C26A H26A 118.9 . . ?
C32A C31A C36A 112.5(2) . . ?
C32A C31A B1A 124.7(2) . . ?
C36A C31A B1A 122.8(2) . . ?
F32A C32A C33A 115.3(2) . . ?
F32A C32A C31A 120.1(2) . . ?
C33A C32A C31A 124.6(2) . . ?
F33A C33A C34A 119.8(2) . . ?
F33A C33A C32A 120.6(2) . . ?
C34A C33A C32A 119.6(2) . . ?
F34A C34A C33A 121.0(2) . . ?
F34A C34A C35A 119.9(2) . . ?
C33A C34A C35A 119.1(2) . . ?
F35A C35A C34A 120.1(2) . . ?
F35A C35A C36A 120.4(2) . . ?
C34A C35A C36A 119.5(2) . . ?
F36A C36A C35A 114.7(2) . . ?
F36A C36A C31A 120.7(2) . . ?
C35A C36A C31A 124.6(2) . . ?
C42A C41A C46A 112.0(2) . . ?
C42A C41A B1A 121.7(2) . . ?
C46A C41A B1A 126.3(2) . . ?
F42A C42A C43A 114.5(2) . . ?
F42A C42A C41A 119.8(2) . . ?
C43A C42A C41A 125.8(2) . . ?
F43A C43A C42A 121.0(3) . . ?
F43A C43A C44A 120.0(2) . . ?
C42A C43A C44A 118.9(3) . . ?
F44A C44A C45A 121.6(3) . . ?
F44A C44A C43A 120.1(3) . . ?
C45A C44A C43A 118.3(2) . . ?
F45A C45A C44A 119.7(2) . . ?
F45A C45A C46A 119.8(3) . . ?
C44A C45A C46A 120.6(3) . . ?
F46A C46A C45A 114.4(2) . . ?
F46A C46A C41A 121.3(2) . . ?
C45A C46A C41A 124.4(2) . . ?
C52A N51A C56A 117.1(2) . . ?
C52A N51A Zr1A 122.80(18) . . ?
C56A N51A Zr1A 119.67(17) . . ?
N51A C52A C53A 123.2(3) . . ?
N51A C52A H52A 118.4 . . ?
C53A C52A H52A 118.4 . . ?
C52A C53A C54A 119.1(3) . . ?
C52A C53A H53A 120.5 . . ?
C54A C53A H53A 120.5 . . ?
C55A C54A C53A 118.5(3) . . ?
C55A C54A H54A 120.7 . . ?
C53A C54A H54A 120.7 . . ?
C56A C55A C54A 119.2(3) . . ?
C56A C55A H55A 120.4 . . ?
C54A C55A H55A 120.4 . . ?
N51A C56A C55A 122.8(3) . . ?
N51A C56A H56A 118.6 . . ?
C55A C56A H56A 118.6 . . ?
C92A N91A C96A 116.6(2) . . ?
C92A N91A Zr1A 120.93(18) . . ?
C96A N91A Zr1A 122.43(17) . . ?
N91A C92A C93A 123.4(3) . . ?
N91A C92A H92A 118.3 . . ?
C93A C92A H92A 118.3 . . ?
C94A C93A C92A 119.0(3) . . ?
C94A C93A H93A 120.5 . . ?
C92A C93A H93A 120.5 . . ?
C93A C94A C95A 118.8(3) . . ?
C93A C94A H94A 120.6 . . ?
C95A C94A H94A 120.6 . . ?
C94A C95A C96A 118.9(3) . . ?
C94A C95A H95A 120.6 . . ?
C96A C95A H95A 120.6 . . ?
N91A C96A C95A 123.3(3) . . ?
N91A C96A H96A 118.3 . . ?
C95A C96A H96A 118.3 . . ?
N51B Zr2B C14B 121.89(9) . . ?
N51B Zr2B Cl8B 85.92(5) . . ?
C14B Zr2B Cl8B 123.11(7) . . ?
N51B Zr2B Cl7B 155.66(5) . . ?
C14B Zr2B Cl7B 80.46(7) . . ?
Cl8B Zr2B Cl7B 89.07(3) . . ?
N51B Zr2B N91B 74.55(7) . . ?
C14B Zr2B N91B 152.41(8) . . ?
Cl8B Zr2B N91B 76.82(5) . . ?
Cl7B Zr2B N91B 81.11(5) . . ?
N51B Zr2B C13B 89.80(8) . . ?
C14B Zr2B C13B 32.51(10) . . ?
Cl8B Zr2B C13B 132.23(7) . . ?
Cl7B Zr2B C13B 110.88(7) . . ?
N91B Zr2B C13B 146.65(8) . . ?
N51B Zr2B Cl6B 86.15(5) . . ?
C14B Zr2B Cl6B 83.47(6) . . ?
Cl8B Zr2B Cl6B 152.10(2) . . ?
Cl7B Zr2B Cl6B 87.24(2) . . ?
N91B Zr2B Cl6B 75.29(5) . . ?
C13B Zr2B Cl6B 74.41(7) . . ?
N51B Zr2B C15B 123.38(8) . . ?
C14B Zr2B C15B 32.70(9) . . ?
Cl8B Zr2B C15B 90.49(7) . . ?
Cl7B Zr2B C15B 80.42(6) . . ?
N91B Zr2B C15B 157.70(8) . . ?
C13B Zr2B C15B 53.57(9) . . ?
Cl6B Zr2B C15B 116.06(6) . . ?
N51B Zr2B C12B 73.04(8) . . ?
C14B Zr2B C12B 53.54(9) . . ?
Cl8B Zr2B C12B 102.19(6) . . ?
Cl7B Zr2B C12B 131.27(6) . . ?
N91B Zr2B C12B 147.56(8) . . ?
C13B Zr2B C12B 32.53(8) . . ?
Cl6B Zr2B C12B 100.96(6) . . ?
C15B Zr2B C12B 52.65(9) . . ?
N51B Zr2B C11B 92.91(7) . . ?
C14B Zr2B C11B 53.67(8) . . ?
Cl8B Zr2B C11B 79.01(6) . . ?
Cl7B Zr2B C11B 109.49(6) . . ?
N91B Zr2B C11B 153.41(7) . . ?
C13B Zr2B C11B 53.70(8) . . ?
Cl6B Zr2B C11B 128.10(6) . . ?
C15B Zr2B C11B 31.64(8) . . ?
C12B Zr2B C11B 31.93(8) . . ?
N21B B1B C11B 111.58(19) . . ?
N21B B1B C41B 109.03(19) . . ?
C11B B1B C41B 112.65(19) . . ?
N21B B1B C31B 105.48(18) . . ?
C11B B1B C31B 107.44(19) . . ?
C41B B1B C31B 110.41(19) . . ?
C15B C11B C12B 104.7(2) . . ?
C15B C11B B1B 130.5(2) . . ?
C12B C11B B1B 122.1(2) . . ?
C15B C11B Zr2B 70.16(13) . . ?
C12B C11B Zr2B 70.18(13) . . ?
B1B C11B Zr2B 137.62(16) . . ?
C13B C12B C11B 109.8(2) . . ?
C13B C12B Zr2B 72.03(14) . . ?
C11B C12B Zr2B 77.89(14) . . ?
C13B C12B H12B 125.1 . . ?
C11B C12B H12B 125.1 . . ?
Zr2B C12B H12B 116.8 . . ?
C14B C13B C12B 107.5(2) . . ?
C14B C13B Zr2B 72.97(15) . . ?
C12B C13B Zr2B 75.44(14) . . ?
C14B C13B H13B 126.3 . . ?
C12B C13B H13B 126.3 . . ?
Zr2B C13B H13B 117.4 . . ?
C13B C14B C15B 108.0(2) . . ?
C13B C14B Zr2B 74.51(15) . . ?
C15B C14B Zr2B 75.98(15) . . ?
C13B C14B H14B 126.0 . . ?
C15B C14B H14B 126.0 . . ?
Zr2B C14B H14B 115.7 . . ?
C14B C15B C11B 109.9(2) . . ?
C14B C15B Zr2B 71.32(14) . . ?
C11B C15B Zr2B 78.20(14) . . ?
C14B C15B H15B 125.1 . . ?
C11B C15B H15B 125.1 . . ?
Zr2B C15B H15B 117.2 . . ?
C22B N21B C26B 118.0(2) . . ?
C22B N21B B1B 122.15(19) . . ?
C26B N21B B1B 119.7(2) . . ?
N21B C22B C23B 122.2(2) . . ?
N21B C22B H22B 118.9 . . ?
C23B C22B H22B 118.9 . . ?
C24B C23B C22B 119.8(2) . . ?
C24B C23B H23B 120.1 . . ?
C22B C23B H23B 120.1 . . ?
C23B C24B C25B 118.4(2) . . ?
C23B C24B H24B 120.8 . . ?
C25B C24B H24B 120.8 . . ?
C26B C25B C24B 119.5(2) . . ?
C26B C25B H25B 120.3 . . ?
C24B C25B H25B 120.3 . . ?
N21B C26B C25B 122.2(2) . . ?
N21B C26B H26B 118.9 . . ?
C25B C26B H26B 118.9 . . ?
C36B C31B C32B 112.4(2) . . ?
C36B C31B B1B 124.5(2) . . ?
C32B C31B B1B 123.1(2) . . ?
F32B C32B C33B 115.2(2) . . ?
F32B C32B C31B 120.2(2) . . ?
C33B C32B C31B 124.6(2) . . ?
F33B C33B C34B 119.9(2) . . ?
F33B C33B C32B 120.5(2) . . ?
C34B C33B C32B 119.6(2) . . ?
F34B C34B C33B 120.7(3) . . ?
F34B C34B C35B 120.3(3) . . ?
C33B C34B C35B 119.1(2) . . ?
F35B C35B C34B 119.9(2) . . ?
F35B C35B C36B 120.7(2) . . ?
C34B C35B C36B 119.4(2) . . ?
F36B C36B C35B 114.5(2) . . ?
F36B C36B C31B 120.8(2) . . ?
C35B C36B C31B 124.8(2) . . ?
C46B C41B C42B 112.4(2) . . ?
C46B C41B B1B 126.4(2) . . ?
C42B C41B B1B 121.2(2) . . ?
F42B C42B C43B 114.6(2) . . ?
F42B C42B C41B 119.9(2) . . ?
C43B C42B C41B 125.5(2) . . ?
F43B C43B C42B 120.7(3) . . ?
F43B C43B C44B 120.1(2) . . ?
C42B C43B C44B 119.2(2) . . ?
F44B C44B C45B 121.1(3) . . ?
F44B C44B C43B 120.7(3) . . ?
C45B C44B C43B 118.3(2) . . ?
F45B C45B C44B 119.3(2) . . ?
F45B C45B C46B 120.0(3) . . ?
C44B C45B C46B 120.6(3) . . ?
F46B C46B C45B 114.7(2) . . ?
F46B C46B C41B 121.2(2) . . ?
C45B C46B C41B 124.1(2) . . ?
C52B N51B C56B 116.9(2) . . ?
C52B N51B Zr2B 123.18(17) . . ?
C56B N51B Zr2B 119.75(16) . . ?
N51B C52B C53B 122.9(3) . . ?
N51B C52B H52B 118.6 . . ?
C53B C52B H52B 118.6 . . ?
C54B C53B C52B 119.5(3) . . ?
C54B C53B H53B 120.3 . . ?
C52B C53B H53B 120.3 . . ?
C53B C54B C55B 118.6(3) . . ?
C53B C54B H54B 120.7 . . ?
C55B C54B H54B 120.7 . . ?
C54B C55B C56B 119.1(3) . . ?
C54B C55B H55B 120.4 . . ?
C56B C55B H55B 120.4 . . ?
N51B C56B C55B 123.1(2) . . ?
N51B C56B H56B 118.5 . . ?
C55B C56B H56B 118.5 . . ?
C96B N91B C92B 116.5(2) . . ?
C96B N91B Zr2B 121.99(16) . . ?
C92B N91B Zr2B 121.47(18) . . ?
N91B C92B C93B 123.1(3) . . ?
N91B C92B H92B 118.5 . . ?
C93B C92B H92B 118.5 . . ?
C94B C93B C92B 119.5(3) . . ?
C94B C93B H93B 120.3 . . ?
C92B C93B H93B 120.3 . . ?
C93B C94B C95B 118.6(3) . . ?
C93B C94B H94B 120.7 . . ?
C95B C94B H94B 120.7 . . ?
C94B C95B C96B 118.8(3) . . ?
C94B C95B H95B 120.6 . . ?
C96B C95B H95B 120.6 . . ?
N91B C96B C95B 123.5(3) . . ?
N91B C96B H96B 118.2 . . ?
C95B C96B H96B 118.2 . . ?
Cl2C C1C Cl3C 112.4(2) . . ?
Cl2C C1C Cl1C 111.2(2) . . ?
Cl3C C1C Cl1C 109.6(2) . . ?
Cl2C C1C H1C 107.8 . . ?
Cl3C C1C H1C 107.8 . . ?
Cl1C C1C H1C 107.8 . . ?
C1C Cl2C C1C' 61.0(5) . . ?
C1C' Cl3C C1C 67.0(6) . . ?
Cl3C C1C' Cl4C 108.0(9) . . ?
Cl3C C1C' Cl2C 119.5(10) . . ?
Cl4C C1C' Cl2C 110.3(9) . . ?
Cl3D C1D Cl2D 110.53(18) . . ?
Cl3D C1D Cl1D 110.81(18) . . ?
Cl2D C1D Cl1D 109.76(17) . . ?
Cl3D C1D H1D 108.6 . . ?
Cl2D C1D H1D 108.6 . . ?
Cl1D C1D H1D 108.6 . . ?
Cl1E C1E Cl3E 111.22(17) . . ?
Cl1E C1E Cl2E 109.88(17) . . ?
Cl3E C1E Cl2E 110.89(17) . . ?
Cl1E C1E H1E 108.3 . . ?
Cl3E C1E H1E 108.3 . . ?
Cl2E C1E H1E 108.3 . . ?

loop_
_geom_bond_atom_site_label_1
_geom_bond_atom_site_label_2
_geom_bond_distance
_geom_bond_site_symmetry_2
_geom_bond_publ_flag
Zr1A N51A 2.412(2) . ?
Zr1A Cl8A 2.4855(7) . ?
Zr1A N91A 2.492(2) . ?
Zr1A C14A 2.497(2) . ?
Zr1A Cl7A 2.4994(7) . ?
Zr1A Cl6A 2.5067(7) . ?
Zr1A C13A 2.514(2) . ?
Zr1A C15A 2.546(2) . ?
Zr1A C12A 2.547(2) . ?
Zr1A C11A 2.651(2) . ?
B1A N21A 1.631(3) . ?
B1A C11A 1.643(4) . ?
B1A C41A 1.659(4) . ?
B1A C31A 1.674(3) . ?
C11A C15A 1.419(3) . ?
C11A C12A 1.428(3) . ?
C12A C13A 1.417(4) . ?
C12A H12A 0.9300 . ?
C13A C14A 1.393(4) . ?
C13A H13A 0.9300 . ?
C14A C15A 1.415(4) . ?
C14A H14A 0.9300 . ?
C15A H15A 0.9300 . ?
N21A C22A 1.349(3) . ?
N21A C26A 1.357(3) . ?
C22A C23A 1.385(4) . ?
C22A H22A 0.9300 . ?
C23A C24A 1.383(4) . ?
C23A H23A 0.9300 . ?
C24A C25A 1.382(4) . ?
C24A H24A 0.9300 . ?
C25A C26A 1.381(4) . ?
C25A H25A 0.9300 . ?
C26A H26A 0.9300 . ?
C31A C32A 1.396(3) . ?
C31A C36A 1.405(4) . ?
C32A F32A 1.357(3) . ?
C32A C33A 1.394(3) . ?
C33A F33A 1.342(3) . ?
C33A C34A 1.374(4) . ?
C34A F34A 1.349(3) . ?
C34A C35A 1.378(4) . ?
C35A F35A 1.345(3) . ?
C35A C36A 1.389(4) . ?
C36A F36A 1.353(3) . ?
C41A C42A 1.395(3) . ?
C41A C46A 1.400(4) . ?
C42A F42A 1.367(3) . ?
C42A C43A 1.384(4) . ?
C43A F43A 1.341(3) . ?
C43A C44A 1.391(4) . ?
C44A F44A 1.339(3) . ?
C44A C45A 1.369(4) . ?
C45A F45A 1.355(3) . ?
C45A C46A 1.387(4) . ?
C46A F46A 1.356(3) . ?
N51A C52A 1.349(3) . ?
N51A C56A 1.353(3) . ?
C52A C53A 1.380(4) . ?
C52A H52A 0.9300 . ?
C53A C54A 1.387(5) . ?
C53A H53A 0.9300 . ?
C54A C55A 1.384(4) . ?
C54A H54A 0.9300 . ?
C55A C56A 1.384(4) . ?
C55A H55A 0.9300 . ?
C56A H56A 0.9300 . ?
N91A C92A 1.350(3) . ?
N91A C96A 1.353(3) . ?
C92A C93A 1.391(4) . ?
C92A H92A 0.9300 . ?
C93A C94A 1.383(5) . ?
C93A H93A 0.9300 . ?
C94A C95A 1.385(5) . ?
C94A H94A 0.9300 . ?
C95A C96A 1.393(4) . ?
C95A H95A 0.9300 . ?
C96A H96A 0.9300 . ?
Zr2B N51B 2.418(2) . ?
Zr2B C14B 2.484(3) . ?
Zr2B Cl8B 2.4852(8) . ?
Zr2B Cl7B 2.4893(7) . ?
Zr2B N91B 2.494(2) . ?
Zr2B C13B 2.504(3) . ?
Zr2B Cl6B 2.5260(7) . ?
Zr2B C15B 2.544(2) . ?
Zr2B C12B 2.547(2) . ?
Zr2B C11B 2.647(2) . ?
B1B N21B 1.635(3) . ?
B1B C11B 1.642(4) . ?
B1B C41B 1.655(4) . ?
B1B C31B 1.682(3) . ?
C11B C15B 1.419(4) . ?
C11B C12B 1.432(4) . ?
C12B C13B 1.415(4) . ?
C12B H12B 0.9300 . ?
C13B C14B 1.396(4) . ?
C13B H13B 0.9300 . ?
C14B C15B 1.417(4) . ?
C14B H14B 0.9300 . ?
C15B H15B 0.9300 . ?
N21B C22B 1.347(3) . ?
N21B C26B 1.361(3) . ?
C22B C23B 1.387(4) . ?
C22B H22B 0.9300 . ?
C23B C24B 1.379(4) . ?
C23B H23B 0.9300 . ?
C24B C25B 1.390(4) . ?
C24B H24B 0.9300 . ?
C25B C26B 1.381(4) . ?
C25B H25B 0.9300 . ?
C26B H26B 0.9300 . ?
C31B C36B 1.399(4) . ?
C31B C32B 1.401(3) . ?
C32B F32B 1.356(3) . ?
C32B C33B 1.391(3) . ?
C33B F33B 1.349(3) . ?
C33B C34B 1.373(4) . ?
C34B F34B 1.350(3) . ?
C34B C35B 1.379(4) . ?
C35B F35B 1.346(3) . ?
C35B C36B 1.388(4) . ?
C36B F36B 1.356(3) . ?
C41B C46B 1.396(4) . ?
C41B C42B 1.399(3) . ?
C42B F42B 1.366(3) . ?
C42B C43B 1.379(4) . ?
C43B F43B 1.343(3) . ?
C43B C44B 1.383(4) . ?
C44B F44B 1.345(3) . ?
C44B C45B 1.376(4) . ?
C45B F45B 1.356(3) . ?
C45B C46B 1.382(4) . ?
C46B F46B 1.355(3) . ?
N51B C52B 1.348(3) . ?
N51B C56B 1.356(3) . ?
C52B C53B 1.389(4) . ?
C52B H52B 0.9300 . ?
C53B C54B 1.378(4) . ?
C53B H53B 0.9300 . ?
C54B C55B 1.382(4) . ?
C54B H54B 0.9300 . ?
C55B C56B 1.386(3) . ?
C55B H55B 0.9300 . ?
C56B H56B 0.9300 . ?
N91B C96B 1.347(3) . ?
N91B C92B 1.349(3) . ?
C92B C93B 1.395(4) . ?
C92B H92B 0.9300 . ?
C93B C94B 1.369(4) . ?
C93B H93B 0.9300 . ?
C94B C95B 1.385(4) . ?
C94B H94B 0.9300 . ?
C95B C96B 1.393(4) . ?
C95B H95B 0.9300 . ?
C96B H96B 0.9300 . ?
C1C Cl2C 1.746(4) . ?
C1C Cl3C 1.747(4) . ?
C1C Cl1C 1.760(4) . ?
C1C H1C 0.9800 . ?
Cl2C C1C' 1.829(16) . ?
Cl3C C1C' 1.527(16) . ?
Cl4C C1C' 1.753(16) . ?
C1D Cl3D 1.747(3) . ?
C1D Cl2D 1.755(3) . ?
C1D Cl1D 1.770(3) . ?
C1D H1D 0.9800 . ?
C1E Cl1E 1.756(3) . ?
C1E Cl3E 1.756(3) . ?
C1E Cl2E 1.769(3) . ?
C1E H1E 0.9800 . ?

loop_
_geom_torsion_atom_site_label_1
_geom_torsion_atom_site_label_2
_geom_torsion_atom_site_label_3
_geom_torsion_atom_site_label_4
_geom_torsion
_geom_torsion_site_symmetry_1
_geom_torsion_site_symmetry_2
_geom_torsion_site_symmetry_3
_geom_torsion_site_symmetry_4
_geom_torsion_publ_flag
N21A B1A C11A C15A 16.8(3) . . . . ?
C41A B1A C11A C15A 139.5(2) . . . . ?
C31A B1A C11A C15A -97.2(3) . . . . ?
N21A B1A C11A C12A 175.6(2) . . . . ?
C41A B1A C11A C12A -61.8(3) . . . . ?
C31A B1A C11A C12A 61.5(3) . . . . ?
N21A B1A C11A Zr1A -88.9(3) . . . . ?
C41A B1A C11A Zr1A 33.7(3) . . . . ?
C31A B1A C11A Zr1A 157.05(18) . . . . ?
N51A Zr1A C11A C15A 168.38(15) . . . . ?
Cl8A Zr1A C11A C15A -106.76(14) . . . . ?
N91A Zr1A C11A C15A -131.28(18) . . . . ?
C14A Zr1A C11A C15A 37.09(15) . . . . ?
Cl7A Zr1A C11A C15A -21.17(15) . . . . ?
Cl6A Zr1A C11A C15A 82.39(15) . . . . ?
C13A Zr1A C11A C15A 77.56(16) . . . . ?
C12A Zr1A C11A C15A 114.7(2) . . . . ?
N51A Zr1A C11A C12A 53.71(15) . . . . ?
Cl8A Zr1A C11A C12A 138.57(15) . . . . ?
N91A Zr1A C11A C12A 114.05(19) . . . . ?
C14A Zr1A C11A C12A -77.58(16) . . . . ?
Cl7A Zr1A C11A C12A -135.84(13) . . . . ?
Cl6A Zr1A C11A C12A -32.28(17) . . . . ?
C13A Zr1A C11A C12A -37.11(15) . . . . ?
C15A Zr1A C11A C12A -114.7(2) . . . . ?
N51A Zr1A C11A B1A -62.8(2) . . . . ?
Cl8A Zr1A C11A B1A 22.1(2) . . . . ?
N91A Zr1A C11A B1A -2.5(3) . . . . ?
C14A Zr1A C11A B1A 165.9(3) . . . . ?
Cl7A Zr1A C11A B1A 107.7(2) . . . . ?
Cl6A Zr1A C11A B1A -148.8(2) . . . . ?
C13A Zr1A C11A B1A -153.6(3) . . . . ?
C15A Zr1A C11A B1A 128.8(3) . . . . ?
C12A Zr1A C11A B1A -116.5(3) . . . . ?
C15A C11A C12A C13A 4.1(3) . . . . ?
B1A C11A C12A C13A -159.3(2) . . . . ?
Zr1A C11A C12A C13A 66.19(17) . . . . ?
C15A C11A C12A Zr1A -62.04(16) . . . . ?
B1A C11A C12A Zr1A 134.5(2) . . . . ?
N51A Zr1A C12A C13A 121.23(16) . . . . ?
Cl8A Zr1A C12A C13A -157.36(14) . . . . ?
N91A Zr1A C12A C13A 117.15(18) . . . . ?
C14A Zr1A C12A C13A -37.47(16) . . . . ?
Cl7A Zr1A C12A C13A -56.41(17) . . . . ?
Cl6A Zr1A C12A C13A 39.41(16) . . . . ?
C15A Zr1A C12A C13A -78.61(17) . . . . ?
C11A Zr1A C12A C13A -115.5(2) . . . . ?
N51A Zr1A C12A C11A -123.28(15) . . . . ?
Cl8A Zr1A C12A C11A -41.87(15) . . . . ?
N91A Zr1A C12A C11A -127.36(16) . . . . ?
C14A Zr1A C12A C11A 78.02(16) . . . . ?
Cl7A Zr1A C12A C11A 59.08(16) . . . . ?
Cl6A Zr1A C12A C11A 154.90(13) . . . . ?
C13A Zr1A C12A C11A 115.5(2) . . . . ?
C15A Zr1A C12A C11A 36.88(14) . . . . ?
C11A C12A C13A C14A -3.3(3) . . . . ?
Zr1A C12A C13A C14A 66.54(17) . . . . ?
C11A C12A C13A Zr1A -69.87(17) . . . . ?
N51A Zr1A C13A C14A -169.42(16) . . . . ?
Cl8A Zr1A C13A C14A -83.38(17) . . . . ?
N91A Zr1A C13A C14A 126.63(17) . . . . ?
Cl7A Zr1A C13A C14A 23.99(16) . . . . ?
Cl6A Zr1A C13A C14A 106.28(15) . . . . ?
C15A Zr1A C13A C14A -37.97(15) . . . . ?
C12A Zr1A C13A C14A -113.9(2) . . . . ?
C11A Zr1A C13A C14A -77.63(16) . . . . ?
N51A Zr1A C13A C12A -55.51(16) . . . . ?
Cl8A Zr1A C13A C12A 30.54(19) . . . . ?
N91A Zr1A C13A C12A -119.45(17) . . . . ?
C14A Zr1A C13A C12A 113.9(2) . . . . ?
Cl7A Zr1A C13A C12A 137.91(14) . . . . ?
Cl6A Zr1A C13A C12A -139.81(16) . . . . ?
C15A Zr1A C13A C12A 75.95(16) . . . . ?
C11A Zr1A C13A C12A 36.29(14) . . . . ?
C12A C13A C14A C15A 1.1(3) . . . . ?
Zr1A C13A C14A C15A 68.89(17) . . . . ?
C12A C13A C14A Zr1A -67.81(17) . . . . ?
N51A Zr1A C14A C13A 12.78(19) . . . . ?
Cl8A Zr1A C14A C13A 120.54(15) . . . . ?
N91A Zr1A C14A C13A -113.7(2) . . . . ?
Cl7A Zr1A C14A C13A -156.87(16) . . . . ?
Cl6A Zr1A C14A C13A -68.54(15) . . . . ?
C15A Zr1A C14A C13A 113.6(2) . . . . ?
C12A Zr1A C14A C13A 37.74(15) . . . . ?
C11A Zr1A C14A C13A 77.64(16) . . . . ?
N51A Zr1A C14A C15A -100.81(16) . . . . ?
Cl8A Zr1A C14A C15A 6.95(17) . . . . ?
N91A Zr1A C14A C15A 132.75(17) . . . . ?
Cl7A Zr1A C14A C15A 89.53(15) . . . . ?
Cl6A Zr1A C14A C15A 177.87(15) . . . . ?
C13A Zr1A C14A C15A -113.6(2) . . . . ?
C12A Zr1A C14A C15A -75.85(16) . . . . ?
C11A Zr1A C14A C15A -35.95(14) . . . . ?
C13A C14A C15A C11A 1.5(3) . . . . ?
Zr1A C14A C15A C11A 69.71(17) . . . . ?
C13A C14A C15A Zr1A -68.16(17) . . . . ?
C12A C11A C15A C14A -3.5(3) . . . . ?
B1A C11A C15A C14A 158.1(2) . . . . ?
Zr1A C11A C15A C14A -65.50(17) . . . . ?
C12A C11A C15A Zr1A 62.03(16) . . . . ?
B1A C11A C15A Zr1A -136.4(2) . . . . ?
N51A Zr1A C15A C14A 101.80(16) . . . . ?
Cl8A Zr1A C15A C14A -174.09(15) . . . . ?
N91A Zr1A C15A C14A -121.9(2) . . . . ?
Cl7A Zr1A C15A C14A -84.33(15) . . . . ?
Cl6A Zr1A C15A C14A -2.42(17) . . . . ?
C13A Zr1A C15A C14A 37.61(15) . . . . ?
C12A Zr1A C15A C14A 78.67(17) . . . . ?
C11A Zr1A C15A C14A 115.8(2) . . . . ?
N51A Zr1A C15A C11A -13.99(18) . . . . ?
Cl8A Zr1A C15A C11A 70.11(14) . . . . ?
N91A Zr1A C15A C11A 122.33(19) . . . . ?
C14A Zr1A C15A C11A -115.8(2) . . . . ?
Cl7A Zr1A C15A C11A 159.87(15) . . . . ?
Cl6A Zr1A C15A C11A -118.21(13) . . . . ?
C13A Zr1A C15A C11A -78.18(16) . . . . ?
C12A Zr1A C15A C11A -37.12(14) . . . . ?
C11A B1A N21A C22A 36.4(3) . . . . ?
C41A B1A N21A C22A -88.0(3) . . . . ?
C31A B1A N21A C22A 151.9(2) . . . . ?
C11A B1A N21A C26A -147.4(2) . . . . ?
C41A B1A N21A C26A 88.2(3) . . . . ?
C31A B1A N21A C26A -31.9(3) . . . . ?
C26A N21A C22A C23A 1.5(4) . . . . ?
B1A N21A C22A C23A 177.8(2) . . . . ?
N21A C22A C23A C24A -0.1(4) . . . . ?
C22A C23A C24A C25A -1.2(4) . . . . ?
C23A C24A C25A C26A 1.0(4) . . . . ?
C22A N21A C26A C25A -1.7(4) . . . . ?
B1A N21A C26A C25A -178.1(2) . . . . ?
C24A C25A C26A N21A 0.5(4) . . . . ?
N21A B1A C31A C32A 95.1(3) . . . . ?
C11A B1A C31A C32A -146.2(2) . . . . ?
C41A B1A C31A C32A -22.9(3) . . . . ?
N21A B1A C31A C36A -83.8(3) . . . . ?
C11A B1A C31A C36A 34.9(3) . . . . ?
C41A B1A C31A C36A 158.3(2) . . . . ?
C36A C31A C32A F32A 174.7(2) . . . . ?
B1A C31A C32A F32A -4.3(4) . . . . ?
C36A C31A C32A C33A -3.2(4) . . . . ?
B1A C31A C32A C33A 177.9(2) . . . . ?
F32A C32A C33A F33A 0.8(3) . . . . ?
C31A C32A C33A F33A 178.8(2) . . . . ?
F32A C32A C33A C34A -177.3(2) . . . . ?
C31A C32A C33A C34A 0.7(4) . . . . ?
F33A C33A C34A F34A 2.5(4) . . . . ?
C32A C33A C34A F34A -179.4(2) . . . . ?
F33A C33A C34A C35A -176.7(2) . . . . ?
C32A C33A C34A C35A 1.4(4) . . . . ?
F34A C34A C35A F35A -0.5(4) . . . . ?
C33A C34A C35A F35A 178.7(2) . . . . ?
F34A C34A C35A C36A -179.8(2) . . . . ?
C33A C34A C35A C36A -0.6(4) . . . . ?
F35A C35A C36A F36A -2.4(4) . . . . ?
C34A C35A C36A F36A 176.9(2) . . . . ?
F35A C35A C36A C31A 178.3(2) . . . . ?
C34A C35A C36A C31A -2.4(4) . . . . ?
C32A C31A C36A F36A -175.2(2) . . . . ?
B1A C31A C36A F36A 3.8(4) . . . . ?
C32A C31A C36A C35A 4.0(4) . . . . ?
B1A C31A C36A C35A -177.0(2) . . . . ?
N21A B1A C41A C42A -164.8(2) . . . . ?
C11A B1A C41A C42A 71.0(3) . . . . ?
C31A B1A C41A C42A -49.5(3) . . . . ?
N21A B1A C41A C46A 15.9(3) . . . . ?
C11A B1A C41A C46A -108.3(3) . . . . ?
C31A B1A C41A C46A 131.2(2) . . . . ?
C46A C41A C42A F42A -177.8(2) . . . . ?
B1A C41A C42A F42A 2.9(4) . . . . ?
C46A C41A C42A C43A 0.8(4) . . . . ?
B1A C41A C42A C43A -178.6(2) . . . . ?
F42A C42A C43A F43A -2.1(4) . . . . ?
C41A C42A C43A F43A 179.3(2) . . . . ?
F42A C42A C43A C44A 178.3(2) . . . . ?
C41A C42A C43A C44A -0.4(4) . . . . ?
F43A C43A C44A F44A 0.2(4) . . . . ?
C42A C43A C44A F44A 179.9(2) . . . . ?
F43A C43A C44A C45A 179.7(2) . . . . ?
C42A C43A C44A C45A -0.6(4) . . . . ?
F44A C44A C45A F45A 1.0(4) . . . . ?
C43A C44A C45A F45A -178.5(2) . . . . ?
F44A C44A C45A C46A -179.4(2) . . . . ?
C43A C44A C45A C46A 1.1(4) . . . . ?
F45A C45A C46A F46A -0.2(3) . . . . ?
C44A C45A C46A F46A -179.7(2) . . . . ?
F45A C45A C46A C41A 178.9(2) . . . . ?
C44A C45A C46A C41A -0.6(4) . . . . ?
C42A C41A C46A F46A 178.8(2) . . . . ?
B1A C41A C46A F46A -1.9(4) . . . . ?
C42A C41A C46A C45A -0.3(4) . . . . ?
B1A C41A C46A C45A 179.0(2) . . . . ?
Cl8A Zr1A N51A C52A 15.72(19) . . . . ?
N91A Zr1A N51A C52A -61.44(19) . . . . ?
C14A Zr1A N51A C52A 141.34(19) . . . . ?
Cl7A Zr1A N51A C52A -63.6(3) . . . . ?
Cl6A Zr1A N51A C52A -136.88(19) . . . . ?
C13A Zr1A N51A C52A 148.1(2) . . . . ?
C15A Zr1A N51A C52A 101.9(2) . . . . ?
C12A Zr1A N51A C52A 120.7(2) . . . . ?
C11A Zr1A N51A C52A 94.6(2) . . . . ?
Cl8A Zr1A N51A C56A -172.33(18) . . . . ?
N91A Zr1A N51A C56A 110.50(19) . . . . ?
C14A Zr1A N51A C56A -46.7(2) . . . . ?
Cl7A Zr1A N51A C56A 108.4(2) . . . . ?
Cl6A Zr1A N51A C56A 35.06(18) . . . . ?
C13A Zr1A N51A C56A -39.93(19) . . . . ?
C15A Zr1A N51A C56A -86.2(2) . . . . ?
C12A Zr1A N51A C56A -67.31(19) . . . . ?
C11A Zr1A N51A C56A -93.49(19) . . . . ?
C56A N51A C52A C53A -0.2(4) . . . . ?
Zr1A N51A C52A C53A 172.0(2) . . . . ?
N51A C52A C53A C54A -0.4(4) . . . . ?
C52A C53A C54A C55A 0.6(5) . . . . ?
C53A C54A C55A C56A -0.2(5) . . . . ?
C52A N51A C56A C55A 0.5(4) . . . . ?
Zr1A N51A C56A C55A -171.9(2) . . . . ?
C54A C55A C56A N51A -0.3(4) . . . . ?
N51A Zr1A N91A C92A 139.6(2) . . . . ?
Cl8A Zr1A N91A C92A 50.62(19) . . . . ?
C14A Zr1A N91A C92A -84.1(3) . . . . ?
Cl7A Zr1A N91A C92A -41.26(19) . . . . ?
Cl6A Zr1A N91A C92A -131.3(2) . . . . ?
C13A Zr1A N91A C92A -151.7(2) . . . . ?
C15A Zr1A N91A C92A -3.8(3) . . . . ?
C12A Zr1A N91A C92A 143.71(19) . . . . ?
C11A Zr1A N91A C92A 75.4(3) . . . . ?
N51A Zr1A N91A C96A -41.14(19) . . . . ?
Cl8A Zr1A N91A C96A -130.2(2) . . . . ?
C14A Zr1A N91A C96A 95.1(2) . . . . ?
Cl7A Zr1A N91A C96A 137.96(19) . . . . ?
Cl6A Zr1A N91A C96A 47.94(18) . . . . ?
C13A Zr1A N91A C96A 27.5(3) . . . . ?
C15A Zr1A N91A C96A 175.45(19) . . . . ?
C12A Zr1A N91A C96A -37.1(3) . . . . ?
C11A Zr1A N91A C96A -105.4(2) . . . . ?
C96A N91A C92A C93A -0.2(4) . . . . ?
Zr1A N91A C92A C93A 179.0(2) . . . . ?
N91A C92A C93A C94A 0.8(4) . . . . ?
C92A C93A C94A C95A -0.6(4) . . . . ?
C93A C94A C95A C96A 0.0(4) . . . . ?
C92A N91A C96A C95A -0.4(4) . . . . ?
Zr1A N91A C96A C95A -179.6(2) . . . . ?
C94A C95A C96A N91A 0.5(4) . . . . ?
N21B B1B C11B C15B 17.5(4) . . . . ?
C41B B1B C11B C15B 140.5(3) . . . . ?
C31B B1B C11B C15B -97.7(3) . . . . ?
N21B B1B C11B C12B 176.2(2) . . . . ?
C41B B1B C11B C12B -60.8(3) . . . . ?
C31B B1B C11B C12B 61.0(3) . . . . ?
N21B B1B C11B Zr2B -88.4(3) . . . . ?
C41B B1B C11B Zr2B 34.6(3) . . . . ?
C31B B1B C11B Zr2B 156.40(18) . . . . ?
N51B Zr2B C11B C15B 165.35(16) . . . . ?
C14B Zr2B C11B C15B 37.09(16) . . . . ?
Cl8B Zr2B C11B C15B -109.38(15) . . . . ?
Cl7B Zr2B C11B C15B -24.33(16) . . . . ?
N91B Zr2B C11B C15B -134.27(18) . . . . ?
C13B Zr2B C11B C15B 77.75(17) . . . . ?
Cl6B Zr2B C11B C15B 77.96(16) . . . . ?
C12B Zr2B C11B C15B 114.7(2) . . . . ?
N51B Zr2B C11B C12B 50.66(15) . . . . ?
C14B Zr2B C11B C12B -77.61(17) . . . . ?
Cl8B Zr2B C11B C12B 135.93(15) . . . . ?
Cl7B Zr2B C11B C12B -139.02(13) . . . . ?
N91B Zr2B C11B C12B 111.04(19) . . . . ?
C13B Zr2B C11B C12B -36.94(15) . . . . ?
Cl6B Zr2B C11B C12B -36.73(17) . . . . ?
C15B Zr2B C11B C12B -114.7(2) . . . . ?
N51B Zr2B C11B B1B -65.7(2) . . . . ?
C14B Zr2B C11B B1B 166.1(3) . . . . ?
Cl8B Zr2B C11B B1B 19.6(2) . . . . ?
Cl7B Zr2B C11B B1B 104.7(2) . . . . ?
N91B Zr2B C11B B1B -5.3(3) . . . . ?
C13B Zr2B C11B B1B -153.3(3) . . . . ?
Cl6B Zr2B C11B B1B -153.0(2) . . . . ?
C15B Zr2B C11B B1B 129.0(3) . . . . ?
C12B Zr2B C11B B1B -116.3(3) . . . . ?
C15B C11B C12B C13B 3.5(3) . . . . ?
B1B C11B C12B C13B -159.9(2) . . . . ?
Zr2B C11B C12B C13B 65.62(17) . . . . ?
C15B C11B C12B Zr2B -62.10(16) . . . . ?
B1B C11B C12B Zr2B 134.5(2) . . . . ?
N51B Zr2B C12B C13B 118.11(17) . . . . ?
C14B Zr2B C12B C13B -37.69(16) . . . . ?
Cl8B Zr2B C12B C13B -160.05(15) . . . . ?
Cl7B Zr2B C12B C13B -60.40(18) . . . . ?
N91B Zr2B C12B C13B 115.41(19) . . . . ?
Cl6B Zr2B C12B C13B 35.62(16) . . . . ?
C15B Zr2B C12B C13B -78.90(18) . . . . ?
C11B Zr2B C12B C13B -115.7(2) . . . . ?
N51B Zr2B C12B C11B -126.15(16) . . . . ?
C14B Zr2B C12B C11B 78.05(16) . . . . ?
Cl8B Zr2B C12B C11B -44.31(15) . . . . ?
Cl7B Zr2B C12B C11B 55.34(17) . . . . ?
N91B Zr2B C12B C11B -128.85(16) . . . . ?
C13B Zr2B C12B C11B 115.7(2) . . . . ?
Cl6B Zr2B C12B C11B 151.36(13) . . . . ?
C15B Zr2B C12B C11B 36.84(14) . . . . ?
C11B C12B C13B C14B -2.9(3) . . . . ?
Zr2B C12B C13B C14B 66.49(18) . . . . ?
C11B C12B C13B Zr2B -69.42(17) . . . . ?
N51B Zr2B C13B C14B -171.34(16) . . . . ?
Cl8B Zr2B C13B C14B -87.04(17) . . . . ?
Cl7B Zr2B C13B C14B 21.80(17) . . . . ?
N91B Zr2B C13B C14B 127.99(17) . . . . ?
Cl6B Zr2B C13B C14B 102.60(16) . . . . ?
C15B Zr2B C13B C14B -38.00(15) . . . . ?
C12B Zr2B C13B C14B -113.8(2) . . . . ?
C11B Zr2B C13B C14B -77.58(17) . . . . ?
N51B Zr2B C13B C12B -57.53(16) . . . . ?
C14B Zr2B C13B C12B 113.8(2) . . . . ?
Cl8B Zr2B C13B C12B 26.8(2) . . . . ?
Cl7B Zr2B C13B C12B 135.61(14) . . . . ?
N91B Zr2B C13B C12B -118.19(17) . . . . ?
Cl6B Zr2B C13B C12B -143.59(17) . . . . ?
C15B Zr2B C13B C12B 75.81(17) . . . . ?
C11B Zr2B C13B C12B 36.24(14) . . . . ?
C12B C13B C14B C15B 1.1(3) . . . . ?
Zr2B C13B C14B C15B 69.26(18) . . . . ?
C12B C13B C14B Zr2B -68.16(17) . . . . ?
N51B Zr2B C14B C13B 10.21(19) . . . . ?
Cl8B Zr2B C14B C13B 118.02(15) . . . . ?
Cl7B Zr2B C14B C13B -159.40(16) . . . . ?
N91B Zr2B C14B C13B -110.7(2) . . . . ?
Cl6B Zr2B C14B C13B -71.11(16) . . . . ?
C15B Zr2B C14B C13B 113.5(2) . . . . ?
C12B Zr2B C14B C13B 37.71(15) . . . . ?
C11B Zr2B C14B C13B 77.67(17) . . . . ?
N51B Zr2B C14B C15B -103.30(17) . . . . ?
Cl8B Zr2B C14B C15B 4.51(19) . . . . ?
Cl7B Zr2B C14B C15B 87.09(16) . . . . ?
N91B Zr2B C14B C15B 135.81(18) . . . . ?
C13B Zr2B C14B C15B -113.5(2) . . . . ?
Cl6B Zr2B C14B C15B 175.38(16) . . . . ?
C12B Zr2B C14B C15B -75.80(17) . . . . ?
C11B Zr2B C14B C15B -35.84(15) . . . . ?
C13B C14B C15B C11B 1.1(3) . . . . ?
Zr2B C14B C15B C11B 69.40(18) . . . . ?
C13B C14B C15B Zr2B -68.27(18) . . . . ?
C12B C11B C15B C14B -2.8(3) . . . . ?
B1B C11B C15B C14B 158.6(2) . . . . ?
Zr2B C11B C15B C14B -64.95(18) . . . . ?
C12B C11B C15B Zr2B 62.12(16) . . . . ?
B1B C11B C15B Zr2B -136.4(2) . . . . ?
N51B Zr2B C15B C14B 98.34(17) . . . . ?
Cl8B Zr2B C15B C14B -176.22(16) . . . . ?
Cl7B Zr2B C15B C14B -87.25(16) . . . . ?
N91B Zr2B C15B C14B -121.7(2) . . . . ?
C13B Zr2B C15B C14B 37.77(17) . . . . ?
Cl6B Zr2B C15B C14B -5.11(18) . . . . ?
C12B Zr2B C15B C14B 78.76(18) . . . . ?
C11B Zr2B C15B C14B 115.9(2) . . . . ?
N51B Zr2B C15B C11B -17.61(19) . . . . ?
C14B Zr2B C15B C11B -115.9(2) . . . . ?
Cl8B Zr2B C15B C11B 67.83(15) . . . . ?
Cl7B Zr2B C15B C11B 156.81(15) . . . . ?
N91B Zr2B C15B C11B 122.4(2) . . . . ?
C13B Zr2B C15B C11B -78.17(17) . . . . ?
Cl6B Zr2B C15B C11B -121.06(14) . . . . ?
C12B Zr2B C15B C11B -37.19(14) . . . . ?
C11B B1B N21B C22B 35.4(3) . . . . ?
C41B B1B N21B C22B -89.7(3) . . . . ?
C31B B1B N21B C22B 151.7(2) . . . . ?
C11B B1B N21B C26B -149.1(2) . . . . ?
C41B B1B N21B C26B 85.8(3) . . . . ?
C31B B1B N21B C26B -32.7(3) . . . . ?
C26B N21B C22B C23B 1.7(4) . . . . ?
B1B N21B C22B C23B 177.3(2) . . . . ?
N21B C22B C23B C24B -1.5(4) . . . . ?
C22B C23B C24B C25B 0.3(4) . . . . ?
C23B C24B C25B C26B 0.6(4) . . . . ?
C22B N21B C26B C25B -0.8(4) . . . . ?
B1B N21B C26B C25B -176.5(2) . . . . ?
C24B C25B C26B N21B -0.4(4) . . . . ?
N21B B1B C31B C36B -90.4(3) . . . . ?
C11B B1B C31B C36B 28.7(3) . . . . ?
C41B B1B C31B C36B 151.9(2) . . . . ?
N21B B1B C31B C32B 90.0(3) . . . . ?
C11B B1B C31B C32B -150.8(2) . . . . ?
C41B B1B C31B C32B -27.6(3) . . . . ?
C36B C31B C32B F32B 175.6(2) . . . . ?
B1B C31B C32B F32B -4.9(4) . . . . ?
C36B C31B C32B C33B -2.7(4) . . . . ?
B1B C31B C32B C33B 176.9(2) . . . . ?
F32B C32B C33B F33B 0.3(3) . . . . ?
C31B C32B C33B F33B 178.6(2) . . . . ?
F32B C32B C33B C34B -178.5(2) . . . . ?
C31B C32B C33B C34B -0.1(4) . . . . ?
F33B C33B C34B F34B 1.5(4) . . . . ?
C32B C33B C34B F34B -179.7(2) . . . . ?
F33B C33B C34B C35B -176.8(2) . . . . ?
C32B C33B C34B C35B 2.0(4) . . . . ?
F34B C34B C35B F35B 0.1(4) . . . . ?
C33B C34B C35B F35B 178.4(2) . . . . ?
F34B C34B C35B C36B -179.1(2) . . . . ?
C33B C34B C35B C36B -0.8(4) . . . . ?
F35B C35B C36B F36B -2.2(4) . . . . ?
C34B C35B C36B F36B 177.0(2) . . . . ?
F35B C35B C36B C31B 178.4(2) . . . . ?
C34B C35B C36B C31B -2.5(4) . . . . ?
C32B C31B C36B F36B -175.4(2) . . . . ?
B1B C31B C36B F36B 5.0(4) . . . . ?
C32B C31B C36B C35B 4.0(4) . . . . ?
B1B C31B C36B C35B -175.6(2) . . . . ?
N21B B1B C41B C46B 14.2(3) . . . . ?
C11B B1B C41B C46B -110.2(3) . . . . ?
C31B B1B C41B C46B 129.7(2) . . . . ?
N21B B1B C41B C42B -164.3(2) . . . . ?
C11B B1B C41B C42B 71.2(3) . . . . ?
C31B B1B C41B C42B -48.9(3) . . . . ?
C46B C41B C42B F42B -177.6(2) . . . . ?
B1B C41B C42B F42B 1.2(3) . . . . ?
C46B C41B C42B C43B 0.2(4) . . . . ?
B1B C41B C42B C43B 179.0(2) . . . . ?
F42B C42B C43B F43B -2.6(3) . . . . ?
C41B C42B C43B F43B 179.5(2) . . . . ?
F42B C42B C43B C44B 177.3(2) . . . . ?
C41B C42B C43B C44B -0.6(4) . . . . ?
F43B C43B C44B F44B 0.7(4) . . . . ?
C42B C43B C44B F44B -179.2(2) . . . . ?
F43B C43B C44B C45B -180.0(2) . . . . ?
C42B C43B C44B C45B 0.1(4) . . . . ?
F44B C44B C45B F45B 1.0(4) . . . . ?
C43B C44B C45B F45B -178.4(2) . . . . ?
F44B C44B C45B C46B 179.9(2) . . . . ?
C43B C44B C45B C46B 0.6(4) . . . . ?
F45B C45B C46B F46B -0.7(3) . . . . ?
C44B C45B C46B F46B -179.7(2) . . . . ?
F45B C45B C46B C41B 177.9(2) . . . . ?
C44B C45B C46B C41B -1.1(4) . . . . ?
C42B C41B C46B F46B 179.2(2) . . . . ?
B1B C41B C46B F46B 0.5(4) . . . . ?
C42B C41B C46B C45B 0.6(4) . . . . ?
B1B C41B C46B C45B -178.0(2) . . . . ?
C14B Zr2B N51B C52B 134.81(19) . . . . ?
Cl8B Zr2B N51B C52B 7.90(19) . . . . ?
Cl7B Zr2B N51B C52B -70.7(2) . . . . ?
N91B Zr2B N51B C52B -69.54(19) . . . . ?
C13B Zr2B N51B C52B 140.3(2) . . . . ?
Cl6B Zr2B N51B C52B -145.34(19) . . . . ?
C15B Zr2B N51B C52B 95.8(2) . . . . ?
C12B Zr2B N51B C52B 112.0(2) . . . . ?
C11B Zr2B N51B C52B 86.6(2) . . . . ?
C14B Zr2B N51B C56B -50.6(2) . . . . ?
Cl8B Zr2B N51B C56B -177.55(17) . . . . ?
Cl7B Zr2B N51B C56B 103.80(19) . . . . ?
N91B Zr2B N51B C56B 105.01(18) . . . . ?
C13B Zr2B N51B C56B -45.17(18) . . . . ?
Cl6B Zr2B N51B C56B 29.21(17) . . . . ?
C15B Zr2B N51B C56B -89.66(19) . . . . ?
C12B Zr2B N51B C56B -73.48(18) . . . . ?
C11B Zr2B N51B C56B -98.80(18) . . . . ?
C56B N51B C52B C53B 0.0(4) . . . . ?
Zr2B N51B C52B C53B 174.7(2) . . . . ?
N51B C52B C53B C54B -0.6(4) . . . . ?
C52B C53B C54B C55B -0.2(4) . . . . ?
C53B C54B C55B C56B 1.4(4) . . . . ?
C52B N51B C56B C55B 1.3(4) . . . . ?
Zr2B N51B C56B C55B -173.56(19) . . . . ?
C54B C55B C56B N51B -2.1(4) . . . . ?
N51B Zr2B N91B C96B -38.66(19) . . . . ?
C14B Zr2B N91B C96B 92.2(3) . . . . ?
Cl8B Zr2B N91B C96B -128.02(19) . . . . ?
Cl7B Zr2B N91B C96B 140.84(19) . . . . ?
C13B Zr2B N91B C96B 26.1(3) . . . . ?
Cl6B Zr2B N91B C96B 51.37(18) . . . . ?
C15B Zr2B N91B C96B 175.2(2) . . . . ?
C12B Zr2B N91B C96B -36.0(3) . . . . ?
C11B Zr2B N91B C96B -102.9(2) . . . . ?
N51B Zr2B N91B C92B 139.4(2) . . . . ?
C14B Zr2B N91B C92B -89.7(3) . . . . ?
Cl8B Zr2B N91B C92B 50.02(19) . . . . ?
Cl7B Zr2B N91B C92B -41.12(19) . . . . ?
C13B Zr2B N91B C92B -155.9(2) . . . . ?
Cl6B Zr2B N91B C92B -130.6(2) . . . . ?
C15B Zr2B N91B C92B -6.7(3) . . . . ?
C12B Zr2B N91B C92B 142.1(2) . . . . ?
C11B Zr2B N91B C92B 75.1(3) . . . . ?
C96B N91B C92B C93B 0.9(4) . . . . ?
Zr2B N91B C92B C93B -177.3(2) . . . . ?
N91B C92B C93B C94B 0.6(5) . . . . ?
C92B C93B C94B C95B -1.2(5) . . . . ?
C93B C94B C95B C96B 0.5(4) . . . . ?
C92B N91B C96B C95B -1.7(4) . . . . ?
Zr2B N91B C96B C95B 176.4(2) . . . . ?
C94B C95B C96B N91B 1.0(4) . . . . ?
Cl3C C1C Cl2C C1C' 0.5(6) . . . . ?
Cl1C C1C Cl2C C1C' 123.7(6) . . . . ?
Cl2C C1C Cl3C C1C' -0.5(6) . . . . ?
Cl1C C1C Cl3C C1C' -124.7(7) . . . . ?
C1C Cl3C C1C' Cl4C -126.5(10) . . . . ?
C1C Cl3C C1C' Cl2C 0.5(7) . . . . ?
C1C Cl2C C1C' Cl3C -0.6(7) . . . . ?
C1C Cl2C C1C' Cl4C 125.4(10) . . . . ?
